data_4025051
loop_
_publ_author_name
'Masahide Tominaga'
'Hyuma Masu'
'Isao Azumaya'

_publ_contact_author_address
;Faculty of Pharmaceutical Sciences at Kagawa Campus,
Tokushima Bunri University,
1314-1 Shido, Sanuki, Kagawa 769-2193, JAPAN
;
_publ_contact_author_email azumayai@kph.bunri-u.ac.jp
_publ_contact_author_fax +81-87-894-0181
_publ_contact_author_name 'Isao Azumaya'
_publ_contact_author_phone +81-87-894-5111x6308
_publ_section_title
;
Construction and Charge-Transfer Complexation of Adamantane-Based
Macrocycles and a Cage with Aromatic Ring Moieties
;
_journal_name_full 'Journal of Organic Chemistry'
_journal_page_first 8754
_journal_page_last 8760
_journal_paper_doi 10.1021/jo9018842
_journal_volume 74
_journal_year 2009
_chemical_formula_moiety 'C64H68O12, 3(C6H3N3O6)'
_chemical_formula_sum 'C82 H77 N9 O30'
_chemical_formula_weight 1668.53
_chemical_name_systematic
; 
 ? 
;
_space_group_IT_number 14
_symmetry_cell_setting monoclinic
_symmetry_space_group_name_Hall '-P 2ybc'
_symmetry_space_group_name_H-M 'P 1 21/c 1'
_atom_sites_solution_hydrogens geom
_atom_sites_solution_primary direct
_atom_sites_solution_secondary difmap
_audit_creation_method SHELXL-97
_cell_angle_alpha 90.00
_cell_angle_beta 98.486(2)
_cell_angle_gamma 90.00
_cell_formula_units_Z 4
_cell_length_a 14.371(3)
_cell_length_b 33.097(6)
_cell_length_c 16.454(3)
_cell_measurement_reflns_used 3855
_cell_measurement_temperature 120
_cell_measurement_theta_max 23.26
_cell_measurement_theta_min 2.23
_cell_volume 7740(2)
_computing_cell_refinement 'APEX2 (Bruker AXS, 2006)'
_computing_data_collection 'APEX2 (Bruker AXS, 2006)'
_computing_data_reduction 'SAINT (Bruker AXS, 2004)'
_computing_molecular_graphics 'XSHEL (Bruker AXS,2002)'
_computing_publication_material 'XCIF (Bruker AXS, 2001)'
_computing_structure_refinement 'SHELXL-97 (Sheldrick, 1997)'
_computing_structure_solution 'SHELXS-97 (Sheldrick, 1997)'
_diffrn_ambient_temperature 120
_diffrn_detector_area_resol_mean 8.333
_diffrn_measured_fraction_theta_full 0.988
_diffrn_measured_fraction_theta_max 0.944
_diffrn_measurement_device_type 'Bruker APEXII CCD area detector'
_diffrn_measurement_method 'phi and omega scans'
_diffrn_radiation_monochromator graphite
_diffrn_radiation_source 'sealed tube'
_diffrn_radiation_type MoK\a
_diffrn_radiation_wavelength 0.71073
_diffrn_reflns_av_R_equivalents 0.0923
_diffrn_reflns_av_sigmaI/netI 0.1233
_diffrn_reflns_limit_h_max 17
_diffrn_reflns_limit_h_min -18
_diffrn_reflns_limit_k_max 40
_diffrn_reflns_limit_k_min -35
_diffrn_reflns_limit_l_max 18
_diffrn_reflns_limit_l_min -20
_diffrn_reflns_number 38203
_diffrn_reflns_theta_full 25.00
_diffrn_reflns_theta_max 26.53
_diffrn_reflns_theta_min 1.23
_exptl_absorpt_coefficient_mu 0.111
_exptl_absorpt_correction_T_max 0.9945
_exptl_absorpt_correction_T_min 0.9571
_exptl_absorpt_correction_type empirical
_exptl_absorpt_process_details
;
SADABS Sheldrick 1996
;
_exptl_crystal_colour yellow
_exptl_crystal_density_diffrn 1.432
_exptl_crystal_density_method 'not measured'
_exptl_crystal_description plate
_exptl_crystal_F_000 3488
_exptl_crystal_size_max 0.40
_exptl_crystal_size_mid 0.20
_exptl_crystal_size_min 0.05
_refine_diff_density_max 0.468
_refine_diff_density_min -0.368
_refine_diff_density_rms 0.066
_refine_ls_extinction_method none
_refine_ls_goodness_of_fit_ref 0.981
_refine_ls_hydrogen_treatment constr
_refine_ls_matrix_type full
_refine_ls_number_parameters 989
_refine_ls_number_reflns 15192
_refine_ls_number_restraints 0
_refine_ls_restrained_S_all 0.981
_refine_ls_R_factor_all 0.1314
_refine_ls_R_factor_gt 0.0633
_refine_ls_shift/su_max 0.001
_refine_ls_shift/su_mean 0.000
_refine_ls_structure_factor_coef Fsqd
_refine_ls_weighting_details 'calc w=1/[\s^2^(Fo^2^)+(0.0730P)^2^+0.0000P] where P=(Fo^2^+2Fc^2^)/3'
_refine_ls_weighting_scheme calc
_refine_ls_wR_factor_gt 0.1462
_refine_ls_wR_factor_ref 0.1848
_reflns_number_gt 8173
_reflns_number_total 15192
_reflns_threshold_expression >2sigma(I)
_cod_data_source_file jo9018842_si_001.cif
_cod_data_source_block a0809291mas
_cod_depositor_comments
;
The following automatic conversions were performed:
'_symmetry_cell_setting' value 'Monoclinic' changed to 'monoclinic'
according to '/home/saulius/struct/CIF-dictionaries/cif_core.dic'
dictionary named 'cif_core.dic' version 2.4.1 from 2010-06-29.

Automatic conversion script
Id: cif_fix_enum 1527 2010-12-29 10:47:43Z saulius 
;
_cod_original_sg_symbol_H-M 'P2(1)/c  '
_cod_database_code 4025051

loop_
_symmetry_equiv_pos_as_xyz
'x, y, z'
'-x, y+1/2, -z+1/2'
'-x, -y, -z'
'x, -y-1/2, z-1/2'

loop_
_atom_site_label
_atom_site_type_symbol
_atom_site_fract_x
_atom_site_fract_y
_atom_site_fract_z
_atom_site_U_iso_or_equiv
_atom_site_adp_type
_atom_site_occupancy
_atom_site_symmetry_multiplicity
_atom_site_calc_flag
_atom_site_refinement_flags
_atom_site_disorder_assembly
_atom_site_disorder_group
C18 C 0.8710(9) 0.9677(4) 0.0140(7) 0.066(4) Uani 0.368(9) 1 d P A 1
H18A H 0.9171 0.9471 0.0049 0.098 Uiso 0.368(9) 1 calc PR A 1
H18C H 0.8601 0.9858 -0.0337 0.098 Uiso 0.368(9) 1 calc PR A 1
H18B H 0.8117 0.9547 0.0217 0.098 Uiso 0.368(9) 1 calc PR A 1
C18B C 0.9017(6) 1.0118(4) 0.0260(4) 0.093(4) Uani 0.632(9) 1 d P A 2
H18D H 0.9626 1.0115 0.0060 0.139 Uiso 0.632(9) 1 calc PR A 2
H18E H 0.8897 1.0389 0.0462 0.139 Uiso 0.632(9) 1 calc PR A 2
H18F H 0.8518 1.0046 -0.0189 0.139 Uiso 0.632(9) 1 calc PR A 2
C1 C 1.1353(2) 1.06069(10) 0.28010(19) 0.0297(8) Uani 1 1 d . . .
C2 C 1.2360(2) 1.04618(10) 0.3144(2) 0.0305(8) Uani 1 1 d . . .
H2A H 1.2335 1.0278 0.3615 0.037 Uiso 1 1 calc R . .
H2B H 1.2628 1.0311 0.2714 0.037 Uiso 1 1 calc R . .
C3 C 1.2987(2) 1.08230(10) 0.3423(2) 0.0292(8) Uani 1 1 d . . .
H3 H 1.3630 1.0723 0.3649 0.035 Uiso 1 1 calc R . .
C4 C 1.2581(2) 1.10562(9) 0.40957(19) 0.0274(7) Uani 1 1 d . . .
H4A H 1.2998 1.1286 0.4284 0.033 Uiso 1 1 calc R . .
H4B H 1.2549 1.0876 0.4572 0.033 Uiso 1 1 calc R . .
C5 C 1.1589(2) 1.12146(9) 0.37659(17) 0.0229(7) Uani 1 1 d . . .
C6 C 1.0968(2) 1.08469(9) 0.34817(18) 0.0228(7) Uani 1 1 d . . .
H6A H 1.0323 1.0941 0.3274 0.027 Uiso 1 1 calc R . .
H6B H 1.0934 1.0667 0.3957 0.027 Uiso 1 1 calc R . .
C7 C 1.1437(2) 1.08964(11) 0.20804(19) 0.0372(9) Uani 1 1 d . . .
H7A H 1.1693 1.0747 0.1641 0.045 Uiso 1 1 calc R . .
H7B H 1.0804 1.0998 0.1851 0.045 Uiso 1 1 calc R . .
C8 C 1.3060(2) 1.11032(11) 0.2696(2) 0.0374(9) Uani 1 1 d . . .
H8A H 1.3477 1.1334 0.2878 0.045 Uiso 1 1 calc R . .
H8B H 1.3331 1.0955 0.2264 0.045 Uiso 1 1 calc R . .
C9 C 1.1663(2) 1.14860(10) 0.30235(19) 0.0302(8) Uani 1 1 d . . .
H9A H 1.1030 1.1587 0.2795 0.036 Uiso 1 1 calc R . .
H9B H 1.2066 1.1722 0.3201 0.036 Uiso 1 1 calc R . .
C10 C 1.2081(2) 1.12547(10) 0.2359(2) 0.0355(8) Uani 1 1 d . . .
H10 H 1.2118 1.1437 0.1881 0.043 Uiso 1 1 calc R . .
C11 C 1.0696(2) 1.02502(11) 0.2549(2) 0.0340(9) Uani 1 1 d . . .
C12 C 1.0575(2) 0.99510(10) 0.3120(2) 0.0371(9) Uani 1 1 d . . .
H12 H 1.0918 0.9965 0.3659 0.045 Uiso 1 1 calc R . .
C13 C 0.9963(2) 0.96356(11) 0.2910(3) 0.0460(10) Uani 1 1 d . . .
C14 C 0.9457(2) 0.96068(14) 0.2118(3) 0.0557(13) Uani 1 1 d . . .
C15 C 0.9559(3) 0.99025(15) 0.1558(3) 0.0564(13) Uani 1 1 d . A .
C16 C 1.0183(2) 1.02242(12) 0.1763(2) 0.0463(10) Uani 1 1 d . . .
H16 H 1.0257 1.0425 0.1365 0.056 Uiso 1 1 calc R . .
C17 C 1.0262(2) 0.93567(9) 0.42708(18) 0.0626(13) Uani 1 1 d . . .
H17A H 1.0945 0.9349 0.4279 0.094 Uiso 1 1 calc R . .
H17B H 1.0069 0.9128 0.4585 0.094 Uiso 1 1 calc R . .
H17C H 1.0089 0.9610 0.4518 0.094 Uiso 1 1 calc R . .
C19 C 0.9163(2) 0.89563(9) 0.15674(19) 0.0448(10) Uani 1 1 d R . .
H19A H 0.9334 0.8750 0.1999 0.054 Uiso 1 1 calc R . .
H19B H 0.9739 0.9029 0.1336 0.054 Uiso 1 1 calc R . .
C20 C 0.8464(2) 0.87906(10) 0.0920(2) 0.0373(9) Uani 1 1 d . . .
C21 C 0.7923(2) 0.86477(10) 0.0371(2) 0.0328(8) Uani 1 1 d . . .
C22 C 0.7306(2) 0.84725(10) -0.0246(2) 0.0307(8) Uani 1 1 d . . .
C23 C 0.6779(2) 0.83121(10) -0.0772(2) 0.0306(8) Uani 1 1 d . . .
C24 C 0.6079(2) 0.80924(10) -0.13612(19) 0.0313(8) Uani 1 1 d . . .
H24A H 0.5678 0.8289 -0.1707 0.038 Uiso 1 1 calc R . .
H24B H 0.6408 0.7924 -0.1726 0.038 Uiso 1 1 calc R . .
C25 C 0.3375(2) 0.87852(9) 0.10431(18) 0.0228(7) Uani 1 1 d . . .
C26 C 0.4018(2) 0.91354(9) 0.14012(18) 0.0237(7) Uani 1 1 d . . .
H26A H 0.4613 0.9023 0.1695 0.028 Uiso 1 1 calc R . .
H26B H 0.4174 0.9306 0.0946 0.028 Uiso 1 1 calc R . .
C27 C 0.3544(2) 0.93973(9) 0.19977(19) 0.0270(7) Uani 1 1 d . . .
C28 C 0.3308(2) 0.91219(10) 0.2697(2) 0.0328(8) Uani 1 1 d . . .
H28A H 0.3896 0.9006 0.2997 0.039 Uiso 1 1 calc R . .
H28B H 0.3003 0.9283 0.3090 0.039 Uiso 1 1 calc R . .
C29 C 0.2649(2) 0.87791(10) 0.2349(2) 0.0346(8) Uani 1 1 d . . .
H29 H 0.2505 0.8604 0.2810 0.041 Uiso 1 1 calc R . .
C30 C 0.3116(2) 0.85248(10) 0.17510(19) 0.0309(8) Uani 1 1 d . . .
H30A H 0.2682 0.8307 0.1524 0.037 Uiso 1 1 calc R . .
H30B H 0.3691 0.8398 0.2047 0.037 Uiso 1 1 calc R . .
C31 C 0.2463(2) 0.89677(10) 0.0595(2) 0.0288(8) Uani 1 1 d . . .
H31A H 0.2041 0.8749 0.0352 0.035 Uiso 1 1 calc R . .
H31B H 0.2607 0.9144 0.0143 0.035 Uiso 1 1 calc R . .
C32 C 0.2619(2) 0.95661(10) 0.1536(2) 0.0336(8) Uani 1 1 d . . .
H32A H 0.2753 0.9741 0.1079 0.040 Uiso 1 1 calc R . .
H32B H 0.2302 0.9732 0.1914 0.040 Uiso 1 1 calc R . .
C33 C 0.1744(2) 0.89530(11) 0.1902(2) 0.0399(9) Uani 1 1 d . . .
H33A H 0.1430 0.9117 0.2285 0.048 Uiso 1 1 calc R . .
H33B H 0.1313 0.8732 0.1687 0.048 Uiso 1 1 calc R . .
C34 C 0.1967(2) 0.92161(10) 0.1194(2) 0.0342(9) Uani 1 1 d . . .
H34 H 0.1369 0.9330 0.0893 0.041 Uiso 1 1 calc R . .
C35 C 0.3907(2) 0.85291(9) 0.04919(18) 0.0217(7) Uani 1 1 d . . .
C36 C 0.4710(2) 0.83232(9) 0.08526(19) 0.0248(7) Uani 1 1 d . . .
H36 H 0.4899 0.8342 0.1430 0.030 Uiso 1 1 calc R . .
C37 C 0.5236(2) 0.80927(9) 0.03883(19) 0.0251(7) Uani 1 1 d . . .
C38 C 0.4968(2) 0.80679(9) -0.04605(18) 0.0231(7) Uani 1 1 d . . .
C39 C 0.4161(2) 0.82628(9) -0.08227(18) 0.0224(7) Uani 1 1 d . . .
C40 C 0.3628(2) 0.84941(9) -0.03612(18) 0.0239(7) Uani 1 1 d . . .
H40 H 0.3078 0.8628 -0.0619 0.029 Uiso 1 1 calc R . .
C41 C 0.6365(3) 0.79329(12) 0.1548(2) 0.0492(11) Uani 1 1 d . . .
H41A H 0.6482 0.8222 0.1642 0.074 Uiso 1 1 calc R . .
H41B H 0.6955 0.7783 0.1688 0.074 Uiso 1 1 calc R . .
H41C H 0.5908 0.7839 0.1893 0.074 Uiso 1 1 calc R . .
C42 C 0.3221(2) 0.84380(10) -0.20999(19) 0.0325(8) Uani 1 1 d . . .
H42A H 0.2626 0.8376 -0.1903 0.049 Uiso 1 1 calc R . .
H42B H 0.3166 0.8373 -0.2686 0.049 Uiso 1 1 calc R . .
H42C H 0.3364 0.8726 -0.2017 0.049 Uiso 1 1 calc R . .
C43 C 0.4224(2) 0.97410(9) 0.23201(19) 0.0253(7) Uani 1 1 d . . .
C44 C 0.4373(2) 1.00639(9) 0.18153(19) 0.0264(7) Uani 1 1 d . . .
H44 H 0.4049 1.0072 0.1269 0.032 Uiso 1 1 calc R . .
C45 C 0.4983(2) 1.03746(9) 0.20937(19) 0.0258(7) Uani 1 1 d . . .
C46 C 0.5466(2) 1.03617(9) 0.28958(19) 0.0256(7) Uani 1 1 d . . .
C47 C 0.5348(2) 1.00358(10) 0.33886(19) 0.0270(7) Uani 1 1 d . . .
C48 C 0.4720(2) 0.97285(9) 0.3113(2) 0.0281(7) Uani 1 1 d . . .
H48 H 0.4629 0.9510 0.3466 0.034 Uiso 1 1 calc R . .
C49 C 0.4688(2) 1.07238(10) 0.0807(2) 0.0373(9) Uani 1 1 d . . .
H49A H 0.4851 1.0485 0.0507 0.056 Uiso 1 1 calc R . .
H49B H 0.4883 1.0968 0.0540 0.056 Uiso 1 1 calc R . .
H49C H 0.4006 1.0731 0.0808 0.056 Uiso 1 1 calc R . .
C50 C 0.5817(3) 0.96984(11) 0.4673(2) 0.0435(10) Uani 1 1 d . . .
H50A H 0.5176 0.9676 0.4805 0.065 Uiso 1 1 calc R . .
H50B H 0.6260 0.9730 0.5182 0.065 Uiso 1 1 calc R . .
H50C H 0.5974 0.9454 0.4387 0.065 Uiso 1 1 calc R . .
C51 C 0.5763(2) 1.09535(10) 0.3683(2) 0.0311(8) Uani 1 1 d . . .
H51A H 0.5280 1.0828 0.3973 0.037 Uiso 1 1 calc R . .
H51B H 0.5465 1.1179 0.3343 0.037 Uiso 1 1 calc R . .
C52 C 0.6532(2) 1.11080(10) 0.4281(2) 0.0299(8) Uani 1 1 d . . .
C53 C 0.7120(2) 1.12415(10) 0.4799(2) 0.0294(8) Uani 1 1 d . . .
C54 C 0.7796(2) 1.13923(10) 0.5405(2) 0.0272(7) Uani 1 1 d . . .
C55 C 0.8378(2) 1.15257(9) 0.59306(19) 0.0268(7) Uani 1 1 d . . .
C56 C 0.9125(2) 1.16969(10) 0.65392(18) 0.0282(7) Uani 1 1 d . . .
H56A H 0.8838 1.1833 0.6977 0.034 Uiso 1 1 calc R . .
H56B H 0.9529 1.1476 0.6796 0.034 Uiso 1 1 calc R . .
C57 C 1.1125(2) 1.14395(9) 0.44193(18) 0.0222(7) Uani 1 1 d . . .
C58 C 1.0305(2) 1.16602(9) 0.41779(19) 0.0235(7) Uani 1 1 d . . .
H58 H 1.0066 1.1684 0.3610 0.028 Uiso 1 1 calc R . .
C59 C 0.9832(2) 1.18452(9) 0.47542(18) 0.0226(7) Uani 1 1 d . . .
C60 C 1.0171(2) 1.18016(9) 0.55901(18) 0.0232(7) Uani 1 1 d . . .
C61 C 1.1004(2) 1.15943(9) 0.58322(18) 0.0227(7) Uani 1 1 d . . .
C62 C 1.1482(2) 1.14143(9) 0.52563(18) 0.0224(7) Uani 1 1 d . . .
H62 H 1.2053 1.1273 0.5430 0.027 Uiso 1 1 calc R . .
C63 C 0.8621(2) 1.21010(11) 0.3732(2) 0.0386(9) Uani 1 1 d . . .
H63A H 0.9069 1.2213 0.3398 0.058 Uiso 1 1 calc R . .
H63B H 0.8061 1.2273 0.3684 0.058 Uiso 1 1 calc R . .
H63C H 0.8439 1.1828 0.3539 0.058 Uiso 1 1 calc R . .
C64 C 1.2166(2) 1.13865(11) 0.6944(2) 0.0417(9) Uani 1 1 d . . .
H64A H 1.2109 1.1102 0.6782 0.063 Uiso 1 1 calc R . .
H64B H 1.2308 1.1406 0.7544 0.063 Uiso 1 1 calc R . .
H64C H 1.2675 1.1512 0.6697 0.063 Uiso 1 1 calc R . .
C65 C 0.8971(2) 0.76523(9) 0.87411(18) 0.0255(7) Uani 1 1 d . . .
C66 C 0.9628(2) 0.78310(9) 0.9325(2) 0.0315(8) Uani 1 1 d . . .
H66 H 1.0174 0.7959 0.9183 0.038 Uiso 1 1 calc R . .
C67 C 0.9451(2) 0.78147(9) 1.0130(2) 0.0309(8) Uani 1 1 d . . .
C68 C 0.8687(2) 0.76207(9) 1.03648(19) 0.0282(8) Uani 1 1 d . . .
H68 H 0.8595 0.7608 1.0924 0.034 Uiso 1 1 calc R . .
C69 C 0.8057(2) 0.74456(9) 0.9747(2) 0.0268(7) Uani 1 1 d . . .
C70 C 0.8173(2) 0.74618(9) 0.89372(19) 0.0267(7) Uani 1 1 d . . .
H70 H 0.7721 0.7346 0.8522 0.032 Uiso 1 1 calc R . .
C71 C 0.4175(2) 0.71877(10) 1.0462(2) 0.0348(8) Uani 1 1 d . . .
C72 C 0.3422(2) 0.73973(10) 1.0030(2) 0.0351(8) Uani 1 1 d . . .
H72 H 0.3030 0.7568 1.0297 0.042 Uiso 1 1 calc R . .
C73 C 0.3276(2) 0.73430(10) 0.9185(2) 0.0354(8) Uani 1 1 d . . .
C74 C 0.3828(2) 0.71026(11) 0.8777(2) 0.0393(9) Uani 1 1 d . . .
H74 H 0.3720 0.7080 0.8196 0.047 Uiso 1 1 calc R . .
C75 C 0.4547(2) 0.68951(10) 0.9242(2) 0.0362(8) Uani 1 1 d . . .
C76 C 0.4738(2) 0.69339(10) 1.0089(2) 0.0352(8) Uani 1 1 d . . .
H76 H 0.5242 0.6790 1.0401 0.042 Uiso 1 1 calc R . .
C77 C 0.1936(2) 0.94431(10) 0.7687(2) 0.0315(8) Uani 1 1 d . . .
C78 C 0.1784(2) 0.95972(11) 0.6907(2) 0.0365(9) Uani 1 1 d . . .
H78 H 0.1427 0.9455 0.6465 0.044 Uiso 1 1 calc R . .
C79 C 0.2175(2) 0.99694(11) 0.6797(2) 0.0354(9) Uani 1 1 d . . .
C80 C 0.2702(2) 1.01830(11) 0.7419(2) 0.0359(9) Uani 1 1 d . . .
H80 H 0.2965 1.0439 0.7325 0.043 Uiso 1 1 calc R . .
C81 C 0.2829(2) 1.00067(11) 0.8185(2) 0.0351(8) Uani 1 1 d . . .
C82 C 0.24617(3) 0.963585(13) 0.83361(3) 0.0363(9) Uani 1 1 d . . .
H82 H 0.2567 0.9518 0.8868 0.044 Uiso 1 1 calc R . .
N1 N 0.91436(3) 0.764360(13) 0.78854(3) 0.0339(7) Uani 1 1 d R . .
N2 N 1.01433(3) 0.800467(13) 1.07683(3) 0.0466(8) Uani 1 1 d R . .
N3 N 0.72487(3) 0.722148(13) 0.99578(3) 0.0331(7) Uani 1 1 d R . .
N4 N 0.43703(3) 0.723734(13) 1.13611(3) 0.0469(8) Uani 1 1 d R . .
N5 N 0.51251(3) 0.661605(13) 0.88327(3) 0.0478(8) Uani 1 1 d R . .
N6 N 0.24629(3) 0.755498(13) 0.87161(3) 0.0441(8) Uani 1 1 d R . .
N7 N 0.15145(3) 0.905249(13) 0.78429(3) 0.0412(8) Uani 1 1 d R . .
N8 N 0.20103(3) 1.015378(13) 0.59647(3) 0.0520(9) Uani 1 1 d R . .
N9 N 0.33761(3) 1.022547(13) 0.88787(3) 0.0523(9) Uani 1 1 d R . .
O1 O 0.97958(3) 0.933266(13) 0.34322(3) 0.0611(8) Uani 1 1 d R . .
O2 O 0.88032(3) 0.930290(13) 0.19170(3) 0.0729(10) Uani 1 1 d R . .
O3 O 0.90273(3) 0.988550(13) 0.07917(3) 0.124(2) Uani 1 1 d R . .
O4 O 0.59988(3) 0.786725(13) 0.07038(3) 0.0346(6) Uani 1 1 d R . .
O5 O 0.55002(3) 0.784037(13) -0.09317(3) 0.0291(5) Uani 1 1 d R . .
O6 O 0.39550(3) 0.820414(13) -0.16557(3) 0.0302(5) Uani 1 1 d R . .
O7 O 0.51638(3) 1.070652(13) 0.16418(3) 0.0318(5) Uani 1 1 d R . .
O8 O 0.61231(3) 1.065845(13) 0.31645(3) 0.0283(5) Uani 1 1 d R . .
O9 O 0.58779(3) 1.004174(13) 0.41567(3) 0.0342(6) Uani 1 1 d R . .
O10 O 0.90506(3) 1.208364(13) 0.45748(3) 0.0284(5) Uani 1 1 d R . .
O11 O 0.96939(3) 1.198190(13) 0.61735(3) 0.0270(5) Uani 1 1 d R . .
O12 O 1.13000(3) 1.159096(13) 0.66650(3) 0.0308(5) Uani 1 1 d R . .
O13 O 0.85227(3) 0.750431(13) 0.73766(3) 0.0480(7) Uani 1 1 d R . .
O14 O 0.98831(3) 0.778150(13) 0.77304(3) 0.0464(7) Uani 1 1 d R . .
O15 O 1.08419(3) 0.815507(13) 1.05603(3) 0.0948(13) Uani 1 1 d R . .
O16 O 0.99805(3) 0.799729(13) 1.14686(3) 0.0562(8) Uani 1 1 d R . .
O17 O 0.71792(3) 0.717722(13) 1.06856(3) 0.0421(6) Uani 1 1 d R . .
O18 O 0.66946(3) 0.708138(13) 0.93884(3) 0.0441(6) Uani 1 1 d R . .
O19 O 0.38882(3) 0.747437(13) 1.16813(3) 0.0612(8) Uani 1 1 d R . .
O20 O 0.50186(3) 0.703476(13) 1.17244(3) 0.0649(9) Uani 1 1 d R . .
O21 O 0.55059(3) 0.633685(13) 0.92402(3) 0.0628(8) Uani 1 1 d R . .
O22 O 0.51902(3) 0.668091(13) 0.81075(3) 0.0631(8) Uani 1 1 d R . .
O23 O 0.22703(3) 0.746942(13) 0.79857(3) 0.0587(8) Uani 1 1 d R . .
O24 O 0.20325(3) 0.779766(13) 0.90774(3) 0.0541(7) Uani 1 1 d R . .
O25 O 0.14421(3) 0.895780(13) 0.85478(3) 0.0549(7) Uani 1 1 d R . .
O26 O 0.12386(3) 0.883619(13) 0.72554(3) 0.0542(8) Uani 1 1 d R . .
O27 O 0.15911(3) 0.995174(13) 0.54086(3) 0.0744(10) Uani 1 1 d R . .
O28 O 0.23056(3) 1.049434(13) 0.58891(3) 0.0684(9) Uani 1 1 d R . .
O29 O 0.36708(3) 1.056159(13) 0.87469(3) 0.0696(9) Uani 1 1 d R . .
O30 O 0.35024(3) 1.004817(13) 0.95469(3) 0.0738(10) Uani 1 1 d R . .

loop_
_atom_site_aniso_label
_atom_site_aniso_U_11
_atom_site_aniso_U_22
_atom_site_aniso_U_33
_atom_site_aniso_U_23
_atom_site_aniso_U_13
_atom_site_aniso_U_12
C18 0.065(8) 0.069(9) 0.062(9) -0.038(7) 0.006(7) 0.001(7)
C18B 0.050(5) 0.201(13) 0.021(4) -0.022(5) -0.013(4) -0.005(6)
C1 0.0234(17) 0.037(2) 0.0290(19) -0.0115(15) 0.0044(15) 0.0026(15)
C2 0.0221(17) 0.0335(19) 0.037(2) -0.0106(15) 0.0064(15) 0.0063(15)
C3 0.0183(16) 0.0345(19) 0.035(2) -0.0007(15) 0.0046(15) 0.0009(14)
C4 0.0200(16) 0.0292(18) 0.0324(19) -0.0006(14) 0.0022(14) -0.0023(14)
C5 0.0236(16) 0.0260(17) 0.0193(16) -0.0002(13) 0.0043(13) 0.0002(13)
C6 0.0200(16) 0.0255(17) 0.0230(17) -0.0021(13) 0.0038(13) 0.0011(13)
C7 0.034(2) 0.056(2) 0.0233(19) -0.0109(16) 0.0083(16) 0.0088(18)
C8 0.0328(19) 0.042(2) 0.041(2) -0.0008(17) 0.0174(17) -0.0012(17)
C9 0.0319(18) 0.0334(19) 0.0263(18) 0.0022(14) 0.0080(15) 0.0014(15)
C10 0.041(2) 0.042(2) 0.0265(19) 0.0064(15) 0.0176(16) 0.0059(17)
C11 0.0190(17) 0.045(2) 0.039(2) -0.0230(17) 0.0065(16) 0.0063(16)
C12 0.0211(17) 0.033(2) 0.055(2) -0.0155(18) -0.0011(17) 0.0018(16)
C13 0.0235(19) 0.036(2) 0.079(3) -0.023(2) 0.010(2) -0.0028(17)
C14 0.0176(19) 0.060(3) 0.089(4) -0.053(3) 0.009(2) -0.0066(19)
C15 0.027(2) 0.084(3) 0.058(3) -0.049(3) 0.006(2) -0.003(2)
C16 0.028(2) 0.069(3) 0.043(2) -0.027(2) 0.0105(18) 0.0002(19)
C17 0.044(2) 0.033(2) 0.109(4) 0.000(2) 0.007(3) -0.0018(19)
C19 0.033(2) 0.049(2) 0.047(2) -0.0223(18) -0.0121(18) 0.0061(18)
C20 0.031(2) 0.037(2) 0.043(2) -0.0095(17) 0.0031(18) 0.0048(16)
C21 0.0268(18) 0.034(2) 0.036(2) -0.0075(16) -0.0004(16) 0.0017(16)
C22 0.0295(18) 0.036(2) 0.0266(19) -0.0053(15) 0.0029(16) -0.0003(16)
C23 0.0268(18) 0.039(2) 0.0265(19) -0.0032(15) 0.0056(15) 0.0037(16)
C24 0.0229(17) 0.048(2) 0.0232(18) -0.0088(15) 0.0031(15) 0.0008(16)
C25 0.0200(16) 0.0255(17) 0.0224(17) -0.0029(13) 0.0015(13) -0.0008(13)
C26 0.0205(16) 0.0245(17) 0.0260(18) -0.0016(13) 0.0028(14) -0.0007(13)
C27 0.0192(16) 0.0321(19) 0.0292(18) -0.0081(14) 0.0020(14) -0.0010(14)
C28 0.0318(19) 0.037(2) 0.0314(19) -0.0129(15) 0.0111(16) -0.0093(16)
C29 0.0315(19) 0.041(2) 0.034(2) -0.0081(16) 0.0132(16) -0.0139(16)
C30 0.0279(18) 0.035(2) 0.0303(19) -0.0043(14) 0.0066(15) -0.0091(15)
C31 0.0204(16) 0.0302(18) 0.0351(19) -0.0070(14) 0.0015(15) -0.0012(14)
C32 0.0181(16) 0.036(2) 0.046(2) -0.0143(16) 0.0003(16) 0.0032(15)
C33 0.0289(19) 0.049(2) 0.046(2) -0.0226(18) 0.0196(18) -0.0131(17)
C34 0.0171(16) 0.042(2) 0.043(2) -0.0173(16) 0.0027(16) 0.0032(15)
C35 0.0193(16) 0.0204(16) 0.0251(17) -0.0018(13) 0.0021(13) -0.0039(13)
C36 0.0245(17) 0.0271(17) 0.0222(17) -0.0024(13) 0.0013(14) -0.0029(14)
C37 0.0201(16) 0.0249(17) 0.0285(18) -0.0007(13) -0.0025(14) 0.0025(14)
C38 0.0199(16) 0.0254(17) 0.0239(17) -0.0036(13) 0.0027(14) 0.0005(14)
C39 0.0189(16) 0.0237(17) 0.0237(17) -0.0036(13) -0.0001(14) -0.0038(13)
C40 0.0171(15) 0.0282(18) 0.0259(18) 0.0002(13) 0.0010(14) 0.0003(13)
C41 0.043(2) 0.066(3) 0.032(2) -0.0169(19) -0.0141(18) 0.023(2)
C42 0.0281(18) 0.042(2) 0.0255(18) 0.0009(15) -0.0038(15) 0.0031(16)
C43 0.0189(16) 0.0271(18) 0.0312(19) -0.0083(14) 0.0083(14) 0.0008(14)
C44 0.0213(16) 0.0322(19) 0.0250(18) -0.0058(14) 0.0012(14) 0.0004(14)
C45 0.0181(16) 0.0281(18) 0.0314(19) -0.0061(14) 0.0042(14) 0.0015(14)
C46 0.0162(16) 0.0325(19) 0.0278(18) -0.0084(14) 0.0024(14) -0.0004(14)
C47 0.0198(16) 0.0346(19) 0.0257(18) -0.0078(14) 0.0001(14) 0.0023(15)
C48 0.0226(17) 0.0288(18) 0.0330(19) -0.0025(14) 0.0047(15) -0.0017(14)
C49 0.039(2) 0.039(2) 0.032(2) 0.0027(16) -0.0005(17) -0.0080(17)
C50 0.043(2) 0.047(2) 0.037(2) 0.0101(17) -0.0062(18) 0.0003(18)
C51 0.0217(17) 0.0314(19) 0.039(2) -0.0128(15) -0.0012(15) -0.0006(15)
C52 0.0238(17) 0.0269(18) 0.039(2) -0.0063(15) 0.0050(16) -0.0010(15)
C53 0.0227(17) 0.0313(19) 0.035(2) -0.0072(15) 0.0059(16) -0.0042(15)
C54 0.0236(17) 0.0307(18) 0.0282(18) -0.0055(14) 0.0067(15) -0.0031(15)
C55 0.0253(17) 0.0303(18) 0.0269(18) -0.0020(14) 0.0103(15) -0.0043(15)
C56 0.0278(17) 0.0368(19) 0.0213(17) -0.0014(14) 0.0079(14) -0.0113(15)
C57 0.0225(16) 0.0190(16) 0.0256(17) 0.0011(12) 0.0052(14) -0.0037(13)
C58 0.0227(16) 0.0272(17) 0.0202(17) -0.0037(13) 0.0025(13) -0.0017(14)
C59 0.0203(16) 0.0235(16) 0.0240(17) 0.0017(13) 0.0025(14) -0.0049(13)
C60 0.0244(17) 0.0247(17) 0.0220(17) -0.0053(13) 0.0080(14) -0.0072(14)
C61 0.0255(17) 0.0247(16) 0.0172(16) -0.0016(13) 0.0008(13) -0.0107(14)
C62 0.0207(16) 0.0247(17) 0.0214(17) 0.0027(13) 0.0016(13) -0.0023(13)
C63 0.034(2) 0.051(2) 0.029(2) -0.0029(16) -0.0021(16) 0.0149(17)
C64 0.043(2) 0.051(2) 0.027(2) -0.0006(17) -0.0105(17) -0.0029(18)
C65 0.0289(18) 0.0248(17) 0.0222(17) 0.0032(13) 0.0012(14) 0.0071(15)
C66 0.0320(19) 0.0268(18) 0.036(2) 0.0019(15) 0.0059(16) -0.0023(15)
C67 0.0351(19) 0.0263(18) 0.0295(19) -0.0074(14) -0.0008(16) 0.0011(15)
C68 0.0344(19) 0.0267(18) 0.0236(18) -0.0030(14) 0.0044(15) 0.0097(15)
C69 0.0248(17) 0.0236(17) 0.033(2) -0.0002(14) 0.0062(15) 0.0052(14)
C70 0.0288(18) 0.0232(17) 0.0262(18) 0.0001(13) -0.0021(15) 0.0070(14)
C71 0.041(2) 0.037(2) 0.0270(19) 0.0080(15) 0.0045(17) -0.0131(17)
C72 0.0316(19) 0.034(2) 0.040(2) 0.0028(16) 0.0079(17) -0.0098(16)
C73 0.033(2) 0.033(2) 0.039(2) 0.0050(16) -0.0012(17) -0.0114(16)
C74 0.036(2) 0.044(2) 0.035(2) 0.0004(17) -0.0047(18) -0.0119(18)
C75 0.034(2) 0.037(2) 0.037(2) 0.0017(16) 0.0056(17) -0.0082(17)
C76 0.0319(19) 0.036(2) 0.036(2) 0.0087(16) 0.0002(17) -0.0105(16)
C77 0.0214(17) 0.037(2) 0.035(2) -0.0008(16) 0.0000(15) 0.0089(15)
C78 0.0293(19) 0.047(2) 0.032(2) -0.0047(16) 0.0020(16) 0.0144(17)
C79 0.0283(19) 0.046(2) 0.033(2) 0.0102(17) 0.0075(16) 0.0171(17)
C80 0.0225(18) 0.041(2) 0.045(2) 0.0000(17) 0.0080(17) 0.0070(16)
C81 0.0225(18) 0.050(2) 0.032(2) -0.0080(17) 0.0033(15) 0.0017(16)
C82 0.0222(17) 0.053(2) 0.033(2) -0.0042(17) -0.0017(15) 0.0066(17)
N1 0.0380(17) 0.0347(17) 0.0291(17) 0.0112(13) 0.0057(14) 0.0055(14)
N2 0.056(2) 0.042(2) 0.039(2) -0.0108(15) -0.0016(17) -0.0103(16)
N3 0.0281(16) 0.0305(16) 0.0412(18) 0.0014(13) 0.0073(14) 0.0091(13)
N4 0.055(2) 0.052(2) 0.0341(19) 0.0127(15) 0.0084(16) -0.0082(17)
N5 0.0388(19) 0.053(2) 0.049(2) -0.0100(17) -0.0038(17) -0.0088(16)
N6 0.0332(17) 0.047(2) 0.049(2) 0.0074(16) -0.0057(16) -0.0117(15)
N7 0.0312(17) 0.0451(19) 0.044(2) -0.0009(15) -0.0051(15) 0.0042(15)
N8 0.044(2) 0.071(3) 0.042(2) 0.0110(18) 0.0084(17) 0.0192(18)
N9 0.0339(18) 0.067(2) 0.053(2) -0.0135(18) -0.0012(17) -0.0087(17)
O1 0.0350(15) 0.0357(16) 0.112(3) -0.0215(16) 0.0084(17) -0.0112(13)
O2 0.0265(14) 0.075(2) 0.120(3) -0.0752(19) 0.0184(16) -0.0118(14)
O3 0.0348(18) 0.259(6) 0.074(3) -0.116(4) -0.004(2) -0.010(3)
O4 0.0360(13) 0.0407(14) 0.0237(12) -0.0048(10) -0.0076(10) 0.0149(11)
O5 0.0242(11) 0.0322(13) 0.0304(13) -0.0095(10) 0.0018(10) 0.0020(10)
O6 0.0255(12) 0.0425(14) 0.0202(12) -0.0072(10) -0.0046(10) 0.0059(10)
O7 0.0299(13) 0.0340(13) 0.0299(13) -0.0005(10) -0.0015(11) -0.0118(10)
O8 0.0179(11) 0.0327(13) 0.0332(13) -0.0110(10) -0.0004(10) -0.0041(10)
O9 0.0318(13) 0.0368(14) 0.0302(13) -0.0001(10) -0.0080(11) -0.0016(11)
O10 0.0253(12) 0.0355(13) 0.0241(12) -0.0004(9) 0.0021(10) 0.0082(10)
O11 0.0309(12) 0.0292(12) 0.0228(12) -0.0079(9) 0.0105(10) -0.0073(10)
O12 0.0340(13) 0.0396(14) 0.0171(12) -0.0017(10) -0.0021(10) -0.0050(11)
O13 0.0573(17) 0.0580(18) 0.0264(14) 0.0030(12) -0.0017(13) -0.0017(14)
O14 0.0446(15) 0.0574(17) 0.0395(15) 0.0192(12) 0.0132(13) 0.0042(13)
O15 0.095(3) 0.124(3) 0.065(2) -0.026(2) 0.012(2) -0.078(2)
O16 0.0690(19) 0.0637(19) 0.0317(15) -0.0131(13) -0.0066(14) -0.0074(15)
O17 0.0424(15) 0.0460(15) 0.0412(15) 0.0088(12) 0.0173(12) 0.0110(12)
O18 0.0262(13) 0.0462(16) 0.0592(18) -0.0087(13) 0.0039(13) -0.0016(11)
O19 0.083(2) 0.064(2) 0.0375(17) -0.0002(13) 0.0140(15) 0.0029(16)
O20 0.0630(19) 0.094(2) 0.0356(16) 0.0229(15) 0.0005(14) 0.0122(17)
O21 0.0618(19) 0.0452(18) 0.077(2) -0.0026(15) -0.0033(17) 0.0044(15)
O22 0.0533(18) 0.095(2) 0.0405(17) -0.0139(16) 0.0036(14) 0.0009(16)
O23 0.0502(17) 0.074(2) 0.0453(17) 0.0078(15) -0.0158(14) -0.0076(15)
O24 0.0385(15) 0.0518(18) 0.069(2) 0.0003(14) -0.0003(14) -0.0026(13)
O25 0.0530(17) 0.0582(18) 0.0524(18) 0.0117(14) 0.0041(15) 0.0004(14)
O26 0.0459(16) 0.0459(17) 0.0618(19) -0.0082(13) -0.0216(14) 0.0076(13)
O27 0.072(2) 0.106(3) 0.0407(18) 0.0116(17) -0.0072(16) 0.0054(19)
O28 0.083(2) 0.058(2) 0.071(2) 0.0259(16) 0.0318(18) 0.0257(17)
O29 0.0513(18) 0.065(2) 0.090(2) -0.0121(17) 0.0041(17) -0.0238(16)
O30 0.071(2) 0.097(3) 0.0466(18) -0.0042(17) -0.0146(16) -0.0218(18)

loop_
_atom_type_symbol
_atom_type_description
_atom_type_scat_dispersion_real
_atom_type_scat_dispersion_imag
_atom_type_scat_source
C C 0.0033 0.0016 'International Tables Vol C Tables 4.2.6.8 and 6.1.1.4'
H H 0.0000 0.0000 'International Tables Vol C Tables 4.2.6.8 and 6.1.1.4'
O O 0.0106 0.0060 'International Tables Vol C Tables 4.2.6.8 and 6.1.1.4'
N N 0.0061 0.0033 'International Tables Vol C Tables 4.2.6.8 and 6.1.1.4'

loop_
_geom_angle_atom_site_label_1
_geom_angle_atom_site_label_2
_geom_angle_atom_site_label_3
_geom_angle
_geom_angle_site_symmetry_1
_geom_angle_site_symmetry_3
_geom_angle_publ_flag
O3 C18 H18A 109.5 . . ?
O3 C18 H18C 109.5 . . ?
O3 C18 H18B 109.5 . . ?
O3 C18B H18D 109.5 . . ?
O3 C18B H18E 109.5 . . ?
H18D C18B H18E 109.5 . . ?
O3 C18B H18F 109.5 . . ?
H18D C18B H18F 109.5 . . ?
H18E C18B H18F 109.5 . . ?
C11 C1 C6 108.8(2) . . ?
C11 C1 C7 112.7(3) . . ?
C6 C1 C7 108.4(3) . . ?
C11 C1 C2 111.4(3) . . ?
C6 C1 C2 108.1(2) . . ?
C7 C1 C2 107.3(3) . . ?
C3 C2 C1 110.2(3) . . ?
C3 C2 H2A 109.6 . . ?
C1 C2 H2A 109.6 . . ?
C3 C2 H2B 109.6 . . ?
C1 C2 H2B 109.6 . . ?
H2A C2 H2B 108.1 . . ?
C2 C3 C8 110.3(3) . . ?
C2 C3 C4 109.9(3) . . ?
C8 C3 C4 109.7(3) . . ?
C2 C3 H3 109.0 . . ?
C8 C3 H3 109.0 . . ?
C4 C3 H3 109.0 . . ?
C3 C4 C5 110.3(2) . . ?
C3 C4 H4A 109.6 . . ?
C5 C4 H4A 109.6 . . ?
C3 C4 H4B 109.6 . . ?
C5 C4 H4B 109.6 . . ?
H4A C4 H4B 108.1 . . ?
C9 C5 C57 111.2(2) . . ?
C9 C5 C6 109.0(2) . . ?
C57 C5 C6 107.7(2) . . ?
C9 C5 C4 108.1(3) . . ?
C57 C5 C4 113.1(2) . . ?
C6 C5 C4 107.6(2) . . ?
C5 C6 C1 112.0(2) . . ?
C5 C6 H6A 109.2 . . ?
C1 C6 H6A 109.2 . . ?
C5 C6 H6B 109.2 . . ?
C1 C6 H6B 109.2 . . ?
H6A C6 H6B 107.9 . . ?
C10 C7 C1 111.3(3) . . ?
C10 C7 H7A 109.4 . . ?
C1 C7 H7A 109.4 . . ?
C10 C7 H7B 109.4 . . ?
C1 C7 H7B 109.4 . . ?
H7A C7 H7B 108.0 . . ?
C10 C8 C3 108.6(3) . . ?
C10 C8 H8A 110.0 . . ?
C3 C8 H8A 110.0 . . ?
C10 C8 H8B 110.0 . . ?
C3 C8 H8B 110.0 . . ?
H8A C8 H8B 108.4 . . ?
C10 C9 C5 110.9(3) . . ?
C10 C9 H9A 109.4 . . ?
C5 C9 H9A 109.4 . . ?
C10 C9 H9B 109.4 . . ?
C5 C9 H9B 109.4 . . ?
H9A C9 H9B 108.0 . . ?
C8 C10 C9 110.2(3) . . ?
C8 C10 C7 109.9(3) . . ?
C9 C10 C7 108.6(3) . . ?
C8 C10 H10 109.4 . . ?
C9 C10 H10 109.4 . . ?
C7 C10 H10 109.4 . . ?
C16 C11 C12 118.7(3) . . ?
C16 C11 C1 121.3(3) . . ?
C12 C11 C1 119.9(3) . . ?
C13 C12 C11 120.5(4) . . ?
C13 C12 H12 119.7 . . ?
C11 C12 H12 119.7 . . ?
O1 C13 C12 124.4(4) . . ?
O1 C13 C14 114.9(3) . . ?
C12 C13 C14 120.8(4) . . ?
C15 C14 O2 119.7(4) . . ?
C15 C14 C13 119.1(3) . . ?
O2 C14 C13 121.0(4) . . ?
C14 C15 O3 119.3(4) . . ?
C14 C15 C16 120.6(4) . . ?
O3 C15 C16 120.1(5) . . ?
C11 C16 C15 120.2(4) . . ?
C11 C16 H16 119.9 . . ?
C15 C16 H16 119.9 . . ?
O1 C17 H17A 109.5 . . ?
O1 C17 H17B 109.5 . . ?
H17A C17 H17B 109.5 . . ?
O1 C17 H17C 109.5 . . ?
H17A C17 H17C 109.5 . . ?
H17B C17 H17C 109.5 . . ?
O2 C19 C20 110.4(2) . . ?
O2 C19 H19A 109.6 . . ?
C20 C19 H19A 109.6 . . ?
O2 C19 H19B 109.6 . . ?
C20 C19 H19B 109.6 . . ?
H19A C19 H19B 108.1 . . ?
C21 C20 C19 177.1(4) . . ?
C20 C21 C22 178.2(4) . . ?
C23 C22 C21 178.4(4) . . ?
C22 C23 C24 174.2(4) . . ?
O5 C24 C23 110.5(2) . . ?
O5 C24 H24A 109.6 . . ?
C23 C24 H24A 109.6 . . ?
O5 C24 H24B 109.6 . . ?
C23 C24 H24B 109.6 . . ?
H24A C24 H24B 108.1 . . ?
C35 C25 C31 113.6(2) . . ?
C35 C25 C30 109.7(2) . . ?
C31 C25 C30 107.4(2) . . ?
C35 C25 C26 108.7(2) . . ?
C31 C25 C26 108.0(2) . . ?
C30 C25 C26 109.3(2) . . ?
C27 C26 C25 111.7(2) . . ?
C27 C26 H26A 109.3 . . ?
C25 C26 H26A 109.3 . . ?
C27 C26 H26B 109.3 . . ?
C25 C26 H26B 109.3 . . ?
H26A C26 H26B 107.9 . . ?
C32 C27 C26 108.8(2) . . ?
C32 C27 C43 111.1(3) . . ?
C26 C27 C43 108.4(2) . . ?
C32 C27 C28 108.3(3) . . ?
C26 C27 C28 108.0(3) . . ?
C43 C27 C28 112.1(3) . . ?
C29 C28 C27 110.5(3) . . ?
C29 C28 H28A 109.6 . . ?
C27 C28 H28A 109.6 . . ?
C29 C28 H28B 109.6 . . ?
C27 C28 H28B 109.6 . . ?
H28A C28 H28B 108.1 . . ?
C33 C29 C30 109.0(3) . . ?
C33 C29 C28 109.9(3) . . ?
C30 C29 C28 110.1(3) . . ?
C33 C29 H29 109.3 . . ?
C30 C29 H29 109.3 . . ?
C28 C29 H29 109.3 . . ?
C29 C30 C25 111.0(3) . . ?
C29 C30 H30A 109.4 . . ?
C25 C30 H30A 109.4 . . ?
C29 C30 H30B 109.4 . . ?
C25 C30 H30B 109.4 . . ?
H30A C30 H30B 108.0 . . ?
C25 C31 C34 110.3(3) . . ?
C25 C31 H31A 109.6 . . ?
C34 C31 H31A 109.6 . . ?
C25 C31 H31B 109.6 . . ?
C34 C31 H31B 109.6 . . ?
H31A C31 H31B 108.1 . . ?
C27 C32 C34 110.0(3) . . ?
C27 C32 H32A 109.7 . . ?
C34 C32 H32A 109.7 . . ?
C27 C32 H32B 109.7 . . ?
C34 C32 H32B 109.7 . . ?
H32A C32 H32B 108.2 . . ?
C29 C33 C34 109.0(3) . . ?
C29 C33 H33A 109.9 . . ?
C34 C33 H33A 109.9 . . ?
C29 C33 H33B 109.9 . . ?
C34 C33 H33B 109.9 . . ?
H33A C33 H33B 108.3 . . ?
C33 C34 C31 110.7(3) . . ?
C33 C34 C32 109.5(3) . . ?
C31 C34 C32 108.8(3) . . ?
C33 C34 H34 109.3 . . ?
C31 C34 H34 109.3 . . ?
C32 C34 H34 109.3 . . ?
C36 C35 C40 118.7(3) . . ?
C36 C35 C25 118.3(3) . . ?
C40 C35 C25 123.0(3) . . ?
C37 C36 C35 121.3(3) . . ?
C37 C36 H36 119.3 . . ?
C35 C36 H36 119.3 . . ?
O4 C37 C36 124.5(3) . . ?
O4 C37 C38 115.8(3) . . ?
C36 C37 C38 119.6(3) . . ?
C39 C38 O5 120.5(2) . . ?
C39 C38 C37 119.6(3) . . ?
O5 C38 C37 119.9(2) . . ?
O6 C39 C38 114.1(2) . . ?
O6 C39 C40 124.8(2) . . ?
C38 C39 C40 121.2(3) . . ?
C39 C40 C35 119.6(3) . . ?
C39 C40 H40 120.2 . . ?
C35 C40 H40 120.2 . . ?
O4 C41 H41A 109.5 . . ?
O4 C41 H41B 109.5 . . ?
H41A C41 H41B 109.5 . . ?
O4 C41 H41C 109.5 . . ?
H41A C41 H41C 109.5 . . ?
H41B C41 H41C 109.5 . . ?
O6 C42 H42A 109.5 . . ?
O6 C42 H42B 109.5 . . ?
H42A C42 H42B 109.5 . . ?
O6 C42 H42C 109.5 . . ?
H42A C42 H42C 109.5 . . ?
H42B C42 H42C 109.5 . . ?
C44 C43 C48 118.7(3) . . ?
C44 C43 C27 120.5(3) . . ?
C48 C43 C27 120.8(3) . . ?
C45 C44 C43 121.3(3) . . ?
C45 C44 H44 119.4 . . ?
C43 C44 H44 119.4 . . ?
O7 C45 C44 125.2(3) . . ?
O7 C45 C46 115.4(2) . . ?
C44 C45 C46 119.4(3) . . ?
C47 C46 O8 120.3(3) . . ?
C47 C46 C45 119.6(3) . . ?
O8 C46 C45 119.9(3) . . ?
C46 C47 O9 115.5(2) . . ?
C46 C47 C48 120.8(3) . . ?
O9 C47 C48 123.7(3) . . ?
C47 C48 C43 120.1(3) . . ?
C47 C48 H48 119.9 . . ?
C43 C48 H48 119.9 . . ?
O7 C49 H49A 109.5 . . ?
O7 C49 H49B 109.5 . . ?
H49A C49 H49B 109.5 . . ?
O7 C49 H49C 109.5 . . ?
H49A C49 H49C 109.5 . . ?
H49B C49 H49C 109.5 . . ?
O9 C50 H50A 109.5 . . ?
O9 C50 H50B 109.5 . . ?
H50A C50 H50B 109.5 . . ?
O9 C50 H50C 109.5 . . ?
H50A C50 H50C 109.5 . . ?
H50B C50 H50C 109.5 . . ?
O8 C51 C52 109.5(2) . . ?
O8 C51 H51A 109.8 . . ?
C52 C51 H51A 109.8 . . ?
O8 C51 H51B 109.8 . . ?
C52 C51 H51B 109.8 . . ?
H51A C51 H51B 108.2 . . ?
C53 C52 C51 175.9(3) . . ?
C52 C53 C54 179.3(4) . . ?
C55 C54 C53 179.5(4) . . ?
C54 C55 C56 176.7(3) . . ?
O11 C56 C55 111.8(2) . . ?
O11 C56 H56A 109.3 . . ?
C55 C56 H56A 109.3 . . ?
O11 C56 H56B 109.3 . . ?
C55 C56 H56B 109.3 . . ?
H56A C56 H56B 107.9 . . ?
C58 C57 C62 118.9(3) . . ?
C58 C57 C5 119.3(3) . . ?
C62 C57 C5 121.7(3) . . ?
C59 C58 C57 121.0(3) . . ?
C59 C58 H58 119.5 . . ?
C57 C58 H58 119.5 . . ?
O10 C59 C58 125.2(3) . . ?
O10 C59 C60 115.3(2) . . ?
C58 C59 C60 119.5(3) . . ?
C61 C60 O11 120.4(2) . . ?
C61 C60 C59 119.7(3) . . ?
O11 C60 C59 119.9(2) . . ?
O12 C61 C62 124.6(3) . . ?
O12 C61 C60 114.7(2) . . ?
C62 C61 C60 120.7(3) . . ?
C61 C62 C57 120.1(3) . . ?
C61 C62 H62 119.9 . . ?
C57 C62 H62 119.9 . . ?
O10 C63 H63A 109.5 . . ?
O10 C63 H63B 109.5 . . ?
H63A C63 H63B 109.5 . . ?
O10 C63 H63C 109.5 . . ?
H63A C63 H63C 109.5 . . ?
H63B C63 H63C 109.5 . . ?
O12 C64 H64A 109.5 . . ?
O12 C64 H64B 109.5 . . ?
H64A C64 H64B 109.5 . . ?
O12 C64 H64C 109.5 . . ?
H64A C64 H64C 109.5 . . ?
H64B C64 H64C 109.5 . . ?
C66 C65 C70 122.6(3) . . ?
C66 C65 N1 118.8(3) . . ?
C70 C65 N1 118.5(2) . . ?
C65 C66 C67 116.5(3) . . ?
C65 C66 H66 121.8 . . ?
C67 C66 H66 121.8 . . ?
C68 C67 C66 123.6(3) . . ?
C68 C67 N2 118.8(3) . . ?
C66 C67 N2 117.6(3) . . ?
C67 C68 C69 116.9(3) . . ?
C67 C68 H68 121.6 . . ?
C69 C68 H68 121.6 . . ?
C70 C69 C68 122.6(3) . . ?
C70 C69 N3 117.8(3) . . ?
C68 C69 N3 119.6(3) . . ?
C69 C70 C65 117.9(3) . . ?
C69 C70 H70 121.1 . . ?
C65 C70 H70 121.1 . . ?
C76 C71 C72 122.9(3) . . ?
C76 C71 N4 118.6(3) . . ?
C72 C71 N4 118.5(3) . . ?
C73 C72 C71 116.1(3) . . ?
C73 C72 H72 122.0 . . ?
C71 C72 H72 122.0 . . ?
C74 C73 C72 123.7(3) . . ?
C74 C73 N6 119.4(3) . . ?
C72 C73 N6 116.9(3) . . ?
C73 C74 C75 117.4(3) . . ?
C73 C74 H74 121.3 . . ?
C75 C74 H74 121.3 . . ?
C74 C75 C76 122.3(3) . . ?
C74 C75 N5 119.2(3) . . ?
C76 C75 N5 118.5(3) . . ?
C71 C76 C75 117.6(3) . . ?
C71 C76 H76 121.2 . . ?
C75 C76 H76 121.2 . . ?
C78 C77 C82 123.4(3) . . ?
C78 C77 N7 118.7(3) . . ?
C82 C77 N7 117.9(2) . . ?
C77 C78 C79 116.4(3) . . ?
C77 C78 H78 121.8 . . ?
C79 C78 H78 121.8 . . ?
C80 C79 C78 123.6(3) . . ?
C80 C79 N8 118.0(3) . . ?
C78 C79 N8 118.4(3) . . ?
C79 C80 C81 116.6(4) . . ?
C79 C80 H80 121.7 . . ?
C81 C80 H80 121.7 . . ?
C82 C81 C80 122.8(3) . . ?
C82 C81 N9 118.3(2) . . ?
C80 C81 N9 118.9(3) . . ?
C77 C82 C81 117.2(2) . . ?
C77 C82 H82 121.4 . . ?
C81 C82 H82 121.4 . . ?
O14 N1 O13 124.8 . . ?
O14 N1 C65 118.09(13) . . ?
O13 N1 C65 117.13(13) . . ?
O16 N2 O15 124.1 . . ?
O16 N2 C67 117.66(14) . . ?
O15 N2 C67 118.20(14) . . ?
O17 N3 O18 124.3 . . ?
O17 N3 C69 118.33(13) . . ?
O18 N3 C69 117.33(13) . . ?
O19 N4 O20 125.5 . . ?
O19 N4 C71 118.04(15) . . ?
O20 N4 C71 116.49(15) . . ?
O21 N5 O22 124.9 . . ?
O21 N5 C75 117.44(14) . . ?
O22 N5 C75 117.66(14) . . ?
O24 N6 O23 124.9 . . ?
O24 N6 C73 118.42(15) . . ?
O23 N6 C73 116.68(15) . . ?
O25 N7 O26 122.6 . . ?
O25 N7 C77 119.21(13) . . ?
O26 N7 C77 118.20(13) . . ?
O28 N8 O27 124.9 . . ?
O28 N8 C79 117.63(15) . . ?
O27 N8 C79 117.43(15) . . ?
O29 N9 O30 125.5 . . ?
O29 N9 C81 117.94(15) . . ?
O30 N9 C81 116.51(15) . . ?
C13 O1 C17 117.5(2) . . ?
C14 O2 C19 114.3(2) . . ?
C18B O3 C18 76.5(7) . . ?
C18B O3 C15 127.3(5) . . ?
C18 O3 C15 149.1(6) . . ?
C37 O4 C41 116.5(2) . . ?
C38 O5 C24 111.50(18) . . ?
C39 O6 C42 118.09(18) . . ?
C45 O7 C49 116.51(19) . . ?
C46 O8 C51 112.34(18) . . ?
C47 O9 C50 117.4(2) . . ?
C59 O10 C63 117.04(19) . . ?
C60 O11 C56 112.06(18) . . ?
C61 O12 C64 116.7(2) . . ?

loop_
_geom_bond_atom_site_label_1
_geom_bond_atom_site_label_2
_geom_bond_distance
_geom_bond_site_symmetry_2
_geom_bond_publ_flag
C18 O3 1.299(11) . ?
C18 H18A 0.9800 . ?
C18 H18C 0.9800 . ?
C18 H18B 0.9800 . ?
C18B O3 1.164(9) . ?
C18B H18D 0.9800 . ?
C18B H18E 0.9800 . ?
C18B H18F 0.9800 . ?
C1 C11 1.530(5) . ?
C1 C6 1.541(4) . ?
C1 C7 1.543(5) . ?
C1 C2 1.551(4) . ?
C2 C3 1.525(4) . ?
C2 H2A 0.9900 . ?
C2 H2B 0.9900 . ?
C3 C8 1.529(4) . ?
C3 C4 1.534(4) . ?
C3 H3 1.0000 . ?
C4 C5 1.540(4) . ?
C4 H4A 0.9900 . ?
C4 H4B 0.9900 . ?
C5 C9 1.533(4) . ?
C5 C57 1.538(4) . ?
C5 C6 1.540(4) . ?
C6 H6A 0.9900 . ?
C6 H6B 0.9900 . ?
C7 C10 1.532(5) . ?
C7 H7A 0.9900 . ?
C7 H7B 0.9900 . ?
C8 C10 1.520(5) . ?
C8 H8A 0.9900 . ?
C8 H8B 0.9900 . ?
C9 C10 1.528(4) . ?
C9 H9A 0.9900 . ?
C9 H9B 0.9900 . ?
C10 H10 1.0000 . ?
C11 C16 1.393(4) . ?
C11 C12 1.393(5) . ?
C12 C13 1.376(5) . ?
C12 H12 0.9500 . ?
C13 O1 1.365(4) . ?
C13 C14 1.398(6) . ?
C14 C15 1.368(6) . ?
C14 O2 1.383(4) . ?
C15 O3 1.375(4) . ?
C15 C16 1.401(6) . ?
C16 H16 0.9500 . ?
C17 O1 1.444(3) . ?
C17 H17A 0.9800 . ?
C17 H17B 0.9800 . ?
C17 H17C 0.9800 . ?
C19 O2 1.415(3) . ?
C19 C20 1.459(4) . ?
C19 H19A 0.9900 . ?
C19 H19B 0.9900 . ?
C20 C21 1.198(4) . ?
C21 C22 1.375(4) . ?
C22 C23 1.187(4) . ?
C23 C24 1.482(4) . ?
C24 O5 1.435(3) . ?
C24 H24A 0.9900 . ?
C24 H24B 0.9900 . ?
C25 C35 1.526(4) . ?
C25 C31 1.530(4) . ?
C25 C30 1.539(4) . ?
C25 C26 1.544(4) . ?
C26 C27 1.542(4) . ?
C26 H26A 0.9900 . ?
C26 H26B 0.9900 . ?
C27 C32 1.535(4) . ?
C27 C43 1.542(4) . ?
C27 C28 1.544(4) . ?
C28 C29 1.534(4) . ?
C28 H28A 0.9900 . ?
C28 H28B 0.9900 . ?
C29 C33 1.510(5) . ?
C29 C30 1.523(4) . ?
C29 H29 1.0000 . ?
C30 H30A 0.9900 . ?
C30 H30B 0.9900 . ?
C31 C34 1.537(4) . ?
C31 H31A 0.9900 . ?
C31 H31B 0.9900 . ?
C32 C34 1.543(4) . ?
C32 H32A 0.9900 . ?
C32 H32B 0.9900 . ?
C33 C34 1.526(5) . ?
C33 H33A 0.9900 . ?
C33 H33B 0.9900 . ?
C34 H34 1.0000 . ?
C35 C36 1.395(4) . ?
C35 C40 1.407(4) . ?
C36 C37 1.381(4) . ?
C36 H36 0.9500 . ?
C37 O4 1.364(3) . ?
C37 C38 1.395(4) . ?
C38 C39 1.383(4) . ?
C38 O5 1.388(3) . ?
C39 O6 1.373(3) . ?
C39 C40 1.386(4) . ?
C40 H40 0.9500 . ?
C41 O4 1.427(3) . ?
C41 H41A 0.9800 . ?
C41 H41B 0.9800 . ?
C41 H41C 0.9800 . ?
C42 O6 1.421(3) . ?
C42 H42A 0.9800 . ?
C42 H42B 0.9800 . ?
C42 H42C 0.9800 . ?
C43 C44 1.389(4) . ?
C43 C48 1.391(4) . ?
C44 C45 1.385(4) . ?
C44 H44 0.9500 . ?
C45 O7 1.373(3) . ?
C45 C46 1.398(4) . ?
C46 C47 1.375(4) . ?
C46 O8 1.389(3) . ?
C47 O9 1.376(3) . ?
C47 C48 1.391(4) . ?
C48 H48 0.9500 . ?
C49 O7 1.442(3) . ?
C49 H49A 0.9800 . ?
C49 H49B 0.9800 . ?
C49 H49C 0.9800 . ?
C50 O9 1.430(3) . ?
C50 H50A 0.9800 . ?
C50 H50B 0.9800 . ?
C50 H50C 0.9800 . ?
C51 O8 1.442(3) . ?
C51 C52 1.460(4) . ?
C51 H51A 0.9900 . ?
C51 H51B 0.9900 . ?
C52 C53 1.193(4) . ?
C53 C54 1.379(4) . ?
C54 C55 1.195(4) . ?
C55 C56 1.470(4) . ?
C56 O11 1.437(3) . ?
C56 H56A 0.9900 . ?
C56 H56B 0.9900 . ?
C57 C58 1.394(4) . ?
C57 C62 1.399(4) . ?
C58 C59 1.388(4) . ?
C58 H58 0.9500 . ?
C59 O10 1.368(3) . ?
C59 C60 1.397(4) . ?
C60 C61 1.387(4) . ?
C60 O11 1.393(3) . ?
C61 O12 1.374(3) . ?
C61 C62 1.384(4) . ?
C62 H62 0.9500 . ?
C63 O10 1.433(3) . ?
C63 H63A 0.9800 . ?
C63 H63B 0.9800 . ?
C63 H63C 0.9800 . ?
C64 O12 1.431(3) . ?
C64 H64A 0.9800 . ?
C64 H64B 0.9800 . ?
C64 H64C 0.9800 . ?
C65 C66 1.378(4) . ?
C65 C70 1.388(4) . ?
C65 N1 1.466(3) . ?
C66 C67 1.387(4) . ?
C66 H66 0.9500 . ?
C67 C68 1.376(5) . ?
C67 N2 1.476(3) . ?
C68 C69 1.385(4) . ?
C68 H68 0.9500 . ?
C69 C70 1.368(4) . ?
C69 N3 1.462(3) . ?
C70 H70 0.9500 . ?
C71 C76 1.373(5) . ?
C71 C72 1.390(5) . ?
C71 N4 1.474(3) . ?
C72 C73 1.386(5) . ?
C72 H72 0.9500 . ?
C73 C74 1.368(5) . ?
C73 N6 1.479(3) . ?
C74 C75 1.374(5) . ?
C74 H74 0.9500 . ?
C75 C76 1.386(5) . ?
C75 N5 1.471(4) . ?
C76 H76 0.9500 . ?
C77 C78 1.368(5) . ?
C77 C82 1.371(3) . ?
C77 N7 1.467(3) . ?
C78 C79 1.377(5) . ?
C78 H78 0.9500 . ?
C79 C80 1.375(5) . ?
C79 N8 1.486(3) . ?
C80 C81 1.376(5) . ?
C80 H80 0.9500 . ?
C81 C82 1.373(4) . ?
C81 N9 1.477(3) . ?
C82 H82 0.9500 . ?
N1 O14 1.2176 . ?
N1 O13 1.2203 . ?
N2 O16 1.2093 . ?
N2 O15 1.2142 . ?
N3 O17 1.2251 . ?
N3 O18 1.2274 . ?
N4 O19 1.2169 . ?
N4 O20 1.2290 . ?
N5 O21 1.2225 . ?
N5 O22 1.2295 . ?
N6 O24 1.2205 . ?
N6 O23 1.2261 . ?
N7 O25 1.2206 . ?
N7 O26 1.2211 . ?
N8 O28 1.2172 . ?
N8 O27 1.2184 . ?
N9 O29 1.2211 . ?
N9 O30 1.2358 . ?
